data_7207167
loop_
_publ_author_name
'Aitipamula, Srinivasulu'
'Chow, Pui Shan'
'Tan, Reginald B. H.'

_publ_section_title
;
 The solvates of sulfamerazine: structural, thermochemical, and
 desolvation studies
;
_journal_issue 2
_journal_name_full CrystEngComm
_journal_page_first 691
_journal_paper_doi 10.1039/c1ce06095c
_journal_volume 14
_journal_year 2012
_chemical_formula_sum 'C16 H20 N4 O3 S'
_chemical_formula_weight 348.42
_chemical_name_common Sulfamerazine-cyclopentanone(1:1)
_chemical_name_systematic Sulfamerazine-cyclopentanone(1:1)
_space_group_IT_number 2
_symmetry_cell_setting triclinic
_symmetry_space_group_name_Hall '-P 1'
_symmetry_space_group_name_H-M 'P -1'
_atom_sites_solution_hydrogens geom
_atom_sites_solution_primary direct
_atom_sites_solution_secondary difmap
_audit_creation_method SHELXL-97
_cell_angle_alpha 76.16(3)
_cell_angle_beta 83.05(3)
_cell_angle_gamma 89.71(3)
_cell_formula_units_Z 2
_cell_length_a 5.9650(12)
_cell_length_b 9.6479(19)
_cell_length_c 14.817(3)
_cell_measurement_reflns_used 2357
_cell_measurement_temperature 110(2)
_cell_measurement_theta_max 30.9798
_cell_measurement_theta_min 2.1747
_cell_volume 821.6(3)
_computing_cell_refinement 'CrystalClear (Rigaku Inc., 2007)'
_computing_data_collection 'CrystalClear (Rigaku Inc., 2007)'
_computing_data_reduction 'CrystalClear (Rigaku Inc., 2007)'
_computing_structure_refinement 'SHELXL-97 (Sheldrick, 1997)'
_computing_structure_solution 'SHELXS-97 (Sheldrick, 1990)'
_diffrn_ambient_temperature 110(2)
_diffrn_measured_fraction_theta_full 0.985
_diffrn_measured_fraction_theta_max 0.985
_diffrn_measurement_device_type 'Rigaku Saturn 70 CCD area detector'
_diffrn_measurement_method '\w scans'
_diffrn_radiation_monochromator graphite
_diffrn_radiation_source 'fine-focus sealed tube'
_diffrn_radiation_type MoK\a
_diffrn_radiation_wavelength 0.71073
_diffrn_reflns_av_R_equivalents 0.0256
_diffrn_reflns_av_sigmaI/netI 0.0260
_diffrn_reflns_limit_h_max 5
_diffrn_reflns_limit_h_min -7
_diffrn_reflns_limit_k_max 12
_diffrn_reflns_limit_k_min -12
_diffrn_reflns_limit_l_max 19
_diffrn_reflns_limit_l_min -19
_diffrn_reflns_number 11686
_diffrn_reflns_theta_full 28.28
_diffrn_reflns_theta_max 28.28
_diffrn_reflns_theta_min 2.17
_exptl_absorpt_coefficient_mu 0.220
_exptl_absorpt_correction_T_max 0.9623
_exptl_absorpt_correction_T_min 0.9094
_exptl_absorpt_correction_type multi-scan
_exptl_absorpt_process_details 'R. H. Blessing, Acta Cryst. 1995 A51, 33-38'
_exptl_crystal_colour colorless
_exptl_crystal_density_diffrn 1.408
_exptl_crystal_density_method 'not measured'
_exptl_crystal_description block
_exptl_crystal_F_000 368
_exptl_crystal_size_max 0.44
_exptl_crystal_size_mid 0.22
_exptl_crystal_size_min 0.18
_refine_diff_density_max 0.588
_refine_diff_density_min -0.462
_refine_diff_density_rms 0.079
_refine_ls_extinction_method none
_refine_ls_goodness_of_fit_ref 1.151
_refine_ls_hydrogen_treatment mixed
_refine_ls_matrix_type full
_refine_ls_number_parameters 230
_refine_ls_number_reflns 4004
_refine_ls_number_restraints 0
_refine_ls_restrained_S_all 1.151
_refine_ls_R_factor_all 0.0591
_refine_ls_R_factor_gt 0.0571
_refine_ls_shift/su_max 0.000
_refine_ls_shift/su_mean 0.000
_refine_ls_structure_factor_coef Fsqd
_refine_ls_weighting_details 'calc w=1/[\s^2^(Fo^2^)+(0.0598P)^2^+1.2728P] where P=(Fo^2^+2Fc^2^)/3'
_refine_ls_weighting_scheme calc
_refine_ls_wR_factor_gt 0.1564
_refine_ls_wR_factor_ref 0.1576
_reflns_number_gt 3825
_reflns_number_total 4004
_reflns_threshold_expression >2sigma(I)
_cod_data_source_file c1ce06095c.txt
_cod_data_source_block SM-CP(1:1)
_cod_depositor_comments
;
The following automatic conversions were performed:

'_symmetry_cell_setting' value 'Triclinic' changed to 'triclinic'
according to /home/saulius/struct/CIF-dictionaries/cif_core.dic
dictionary named 'cif_core.dic' version 2.4.1 from
2010-06-29.

'_exptl_absorpt_correction_type' value 'Multi-scan'
changed to 'multi-scan' according to
/home/saulius/struct/CIF-dictionaries/cif_core.dic dictionary named
'cif_core.dic' version 2.4.1 from 2010-06-29.

Automatic conversion script
Id: cif_fix_values 1715 2011-07-08 13:25:40Z adriana 
;
_cod_original_sg_symbol_H-M P-1
_cod_database_code 7207167

loop_
_symmetry_equiv_pos_as_xyz
'x, y, z'
'-x, -y, -z'

loop_
_atom_site_label
_atom_site_type_symbol
_atom_site_fract_x
_atom_site_fract_y
_atom_site_fract_z
_atom_site_U_iso_or_equiv
_atom_site_adp_type
_atom_site_occupancy
_atom_site_symmetry_multiplicity
_atom_site_calc_flag
_atom_site_refinement_flags
S1 S 0.09200(9) 0.77141(5) 0.20977(4) 0.01864(16) Uani 1 1 d .
O1 O 0.3125(3) 0.78348(18) 0.23675(11) 0.0237(4) Uani 1 1 d .
O2 O -0.0933(3) 0.84173(17) 0.25059(11) 0.0237(4) Uani 1 1 d .
N2 N 0.0914(3) 0.8413(2) 0.09735(13) 0.0207(4) Uani 1 1 d .
N3 N 0.4164(3) 0.7355(2) 0.03958(13) 0.0209(4) Uani 1 1 d .
N4 N 0.2514(3) 0.9417(2) -0.05209(13) 0.0204(4) Uani 1 1 d .
N1 N -0.1418(4) 0.1568(2) 0.29153(17) 0.0282(5) Uani 1 1 d .
C2 C -0.1882(4) 0.5466(2) 0.21502(15) 0.0201(4) Uani 1 1 d .
H2 H -0.2950 0.6152 0.1918 0.024 Uiso 1 1 calc R
C1 C 0.0239(4) 0.5903(2) 0.23038(14) 0.0184(4) Uani 1 1 d .
C4 C -0.0870(4) 0.2994(2) 0.27065(15) 0.0202(4) Uani 1 1 d .
C5 C 0.1232(4) 0.3458(2) 0.28693(15) 0.0207(4) Uani 1 1 d .
H5 H 0.2286 0.2778 0.3124 0.025 Uiso 1 1 calc R
C7 C 0.2637(4) 0.8381(2) 0.02556(15) 0.0190(4) Uani 1 1 d .
C6 C 0.1783(4) 0.4901(2) 0.26614(15) 0.0203(4) Uani 1 1 d .
H6 H 0.3222 0.5206 0.2764 0.024 Uiso 1 1 calc R
C10 C 0.4176(4) 0.9447(2) -0.12207(16) 0.0219(4) Uani 1 1 d .
H10 H 0.4183 1.0167 -0.1785 0.026 Uiso 1 1 calc R
C8 C 0.5799(4) 0.7400(2) -0.03258(16) 0.0220(4) Uani 1 1 d .
C3 C -0.2410(4) 0.4021(2) 0.23400(16) 0.0218(4) Uani 1 1 d .
H3 H -0.3835 0.3719 0.2221 0.026 Uiso 1 1 calc R
C9 C 0.5881(4) 0.8464(3) -0.11495(16) 0.0242(5) Uani 1 1 d .
H9 H 0.7067 0.8514 -0.1647 0.029 Uiso 1 1 calc R
C11 C 0.7529(4) 0.6255(3) -0.02076(18) 0.0283(5) Uani 1 1 d .
H11A H 0.8856 0.6597 0.0014 0.042 Uiso 1 1 calc R
H11B H 0.7979 0.6018 -0.0810 0.042 Uiso 1 1 calc R
H11C H 0.6882 0.5401 0.0251 0.042 Uiso 1 1 calc R
O3 O 0.2828(5) 1.0231(2) 0.36361(16) 0.0462(6) Uani 1 1 d .
C12 C 0.5370(4) 0.8454(3) 0.43321(17) 0.0262(5) Uani 1 1 d .
H12A H 0.6297 0.9149 0.4531 0.031 Uiso 1 1 calc R
H12B H 0.6195 0.8210 0.3772 0.031 Uiso 1 1 calc R
C13 C 0.4843(5) 0.7123(3) 0.51194(18) 0.0301(5) Uani 1 1 d .
H13A H 0.4725 0.7354 0.5739 0.036 Uiso 1 1 calc R
H13B H 0.6018 0.6401 0.5091 0.036 Uiso 1 1 calc R
C16 C 0.3109(5) 0.9053(3) 0.41283(17) 0.0273(5) Uani 1 1 d .
C15 C 0.1292(4) 0.7965(3) 0.46240(19) 0.0341(6) Uani 1 1 d .
H15A H 0.0199 0.7842 0.4195 0.041 Uiso 1 1 calc R
H15B H 0.0469 0.8251 0.5169 0.041 Uiso 1 1 calc R
C14 C 0.2573(5) 0.6592(3) 0.49373(19) 0.0351(6) Uani 1 1 d .
H14A H 0.1769 0.5967 0.5514 0.042 Uiso 1 1 calc R
H14B H 0.2774 0.6058 0.4440 0.042 Uiso 1 1 calc R
H1 H -0.273(7) 0.135(4) 0.286(3) 0.044(10) Uiso 1 1 d .
H7 H -0.016(6) 0.896(4) 0.083(2) 0.041(9) Uiso 1 1 d .
H4 H -0.039(7) 0.095(4) 0.313(3) 0.050(11) Uiso 1 1 d .

loop_
_atom_site_aniso_label
_atom_site_aniso_U_11
_atom_site_aniso_U_22
_atom_site_aniso_U_33
_atom_site_aniso_U_23
_atom_site_aniso_U_13
_atom_site_aniso_U_12
S1 0.0220(3) 0.0163(3) 0.0165(3) -0.00240(19) -0.00103(19) -0.00034(19)
O1 0.0257(9) 0.0230(8) 0.0219(8) -0.0036(6) -0.0047(6) -0.0047(6)
O2 0.0287(9) 0.0215(8) 0.0194(7) -0.0042(6) 0.0014(6) 0.0043(6)
N2 0.0226(9) 0.0189(9) 0.0177(9) -0.0008(7) 0.0013(7) 0.0022(7)
N3 0.0232(9) 0.0191(9) 0.0194(9) -0.0033(7) -0.0017(7) 0.0006(7)
N4 0.0239(9) 0.0177(9) 0.0181(9) -0.0023(7) -0.0010(7) -0.0017(7)
N1 0.0286(11) 0.0181(10) 0.0375(12) -0.0039(8) -0.0078(9) -0.0020(8)
C2 0.0207(10) 0.0195(10) 0.0184(10) -0.0012(8) -0.0028(8) 0.0025(8)
C1 0.0208(10) 0.0171(9) 0.0154(9) -0.0015(7) 0.0006(8) 0.0003(8)
C4 0.0241(11) 0.0173(10) 0.0182(10) -0.0038(8) 0.0001(8) -0.0012(8)
C5 0.0203(10) 0.0201(10) 0.0205(10) -0.0024(8) -0.0031(8) 0.0029(8)
C7 0.0222(10) 0.0170(9) 0.0166(9) -0.0029(8) -0.0005(8) -0.0029(8)
C6 0.0179(10) 0.0218(10) 0.0199(10) -0.0028(8) -0.0019(8) 0.0007(8)
C10 0.0268(11) 0.0200(10) 0.0174(10) -0.0027(8) -0.0002(8) -0.0032(8)
C8 0.0243(11) 0.0222(11) 0.0215(10) -0.0092(8) -0.0030(8) -0.0008(9)
C3 0.0199(10) 0.0222(11) 0.0234(10) -0.0043(8) -0.0054(8) -0.0011(8)
C9 0.0254(11) 0.0252(11) 0.0212(10) -0.0061(9) 0.0017(9) -0.0007(9)
C11 0.0277(12) 0.0293(12) 0.0275(12) -0.0065(9) -0.0030(9) 0.0073(10)
O3 0.0772(17) 0.0239(10) 0.0443(12) -0.0101(8) -0.0313(12) 0.0184(10)
C12 0.0235(11) 0.0284(12) 0.0246(11) -0.0031(9) -0.0008(9) 0.0018(9)
C13 0.0309(13) 0.0303(13) 0.0254(12) 0.0009(10) -0.0044(10) 0.0094(10)
C16 0.0361(13) 0.0270(12) 0.0226(11) -0.0105(9) -0.0101(10) 0.0114(10)
C15 0.0225(12) 0.0560(18) 0.0266(12) -0.0148(12) -0.0047(10) 0.0034(11)
C14 0.0430(16) 0.0312(13) 0.0276(12) -0.0036(10) 0.0025(11) -0.0083(11)

loop_
_atom_type_symbol
_atom_type_description
_atom_type_scat_dispersion_real
_atom_type_scat_dispersion_imag
_atom_type_scat_source
C C 0.0033 0.0016 'International Tables Vol C Tables 4.2.6.8 and 6.1.1.4'
H H 0.0000 0.0000 'International Tables Vol C Tables 4.2.6.8 and 6.1.1.4'
N N 0.0061 0.0033 'International Tables Vol C Tables 4.2.6.8 and 6.1.1.4'
O O 0.0106 0.0060 'International Tables Vol C Tables 4.2.6.8 and 6.1.1.4'
S S 0.1246 0.1234 'International Tables Vol C Tables 4.2.6.8 and 6.1.1.4'

loop_
_geom_angle_atom_site_label_1
_geom_angle_atom_site_label_2
_geom_angle_atom_site_label_3
_geom_angle
O1 S1 O2 119.11(10)
O1 S1 N2 110.78(11)
O2 S1 N2 102.22(10)
O1 S1 C1 107.66(11)
O2 S1 C1 109.01(11)
N2 S1 C1 107.50(11)
C7 N2 S1 127.31(17)
C7 N2 H7 116(2)
S1 N2 H7 116(2)
C7 N3 C8 115.59(19)
C10 N4 C7 115.3(2)
C4 N1 H1 117(3)
C4 N1 H4 119(3)
H1 N1 H4 124(4)
C3 C2 C1 119.3(2)
C3 C2 H2 120.4
C1 C2 H2 120.4
C6 C1 C2 120.4(2)
C6 C1 S1 119.39(18)
C2 C1 S1 120.16(17)
N1 C4 C5 120.4(2)
N1 C4 C3 120.9(2)
C5 C4 C3 118.7(2)
C6 C5 C4 120.4(2)
C6 C5 H5 119.8
C4 C5 H5 119.8
N3 C7 N4 127.7(2)
N3 C7 N2 118.84(19)
N4 C7 N2 113.5(2)
C5 C6 C1 120.2(2)
C5 C6 H6 119.9
C1 C6 H6 119.9
N4 C10 C9 122.2(2)
N4 C10 H10 118.9
C9 C10 H10 118.9
N3 C8 C9 121.4(2)
N3 C8 C11 117.5(2)
C9 C8 C11 121.1(2)
C2 C3 C4 121.0(2)
C2 C3 H3 119.5
C4 C3 H3 119.5
C10 C9 C8 117.7(2)
C10 C9 H9 121.1
C8 C9 H9 121.1
C8 C11 H11A 109.5
C8 C11 H11B 109.5
H11A C11 H11B 109.5
C8 C11 H11C 109.5
H11A C11 H11C 109.5
H11B C11 H11C 109.5
C16 C12 C13 105.0(2)
C16 C12 H12A 110.8
C13 C12 H12A 110.8
C16 C12 H12B 110.8
C13 C12 H12B 110.8
H12A C12 H12B 108.8
C12 C13 C14 103.4(2)
C12 C13 H13A 111.1
C14 C13 H13A 111.1
C12 C13 H13B 111.1
C14 C13 H13B 111.1
H13A C13 H13B 109.0
O3 C16 C12 124.6(3)
O3 C16 C15 126.5(3)
C12 C16 C15 109.0(2)
C16 C15 C14 104.2(2)
C16 C15 H15A 110.9
C14 C15 H15A 110.9
C16 C15 H15B 110.9
C14 C15 H15B 110.9
H15A C15 H15B 108.9
C13 C14 C15 103.6(2)
C13 C14 H14A 111.1
C15 C14 H14A 111.1
C13 C14 H14B 111.1
C15 C14 H14B 111.1
H14A C14 H14B 109.0

loop_
_geom_bond_atom_site_label_1
_geom_bond_atom_site_label_2
_geom_bond_distance
S1 O1 1.4333(18)
S1 O2 1.4402(17)
S1 N2 1.641(2)
S1 C1 1.742(2)
N2 C7 1.393(3)
N2 H7 0.85(4)
N3 C7 1.338(3)
N3 C8 1.350(3)
N4 C10 1.340(3)
N4 C7 1.341(3)
N1 C4 1.368(3)
N1 H1 0.83(4)
N1 H4 0.89(4)
C2 C3 1.385(3)
C2 C1 1.397(3)
C2 H2 0.9500
C1 C6 1.388(3)
C4 C5 1.400(3)
C4 C3 1.405(3)
C5 C6 1.384(3)
C5 H5 0.9500
C6 H6 0.9500
C10 C9 1.383(3)
C10 H10 0.9500
C8 C9 1.390(3)
C8 C11 1.502(3)
C3 H3 0.9500
C9 H9 0.9500
C11 H11A 0.9800
C11 H11B 0.9800
C11 H11C 0.9800
O3 C16 1.218(3)
C12 C16 1.500(3)
C12 C13 1.519(3)
C12 H12A 0.9900
C12 H12B 0.9900
C13 C14 1.526(4)
C13 H13A 0.9900
C13 H13B 0.9900
C16 C15 1.506(4)
C15 C14 1.528(4)
C15 H15A 0.9900
C15 H15B 0.9900
C14 H14A 0.9900
C14 H14B 0.9900
